data_2210651
loop_
_publ_author_name
'Tia Jacobs'
'Gareth O. Lloyd'
'Martin W. Bredenkamp'

_publ_section_title
;
 Dianin's compound trichloroacetonitrile clathrate
;
_journal_coeditor_code HG2106
_journal_issue 10
_journal_name_full 'Acta Crystallographica Section E'
_journal_page_first o4400
_journal_page_last o4402
_journal_paper_doi 10.1107/S1600536806035884
_journal_volume 62
_journal_year 2006
_chemical_formula_iupac '6C18 H20 O2 , C2 Cl3 N'
_chemical_formula_moiety '6C18 H20 O2 , C2 Cl3 N'
_chemical_formula_sum 'C110 H120 Cl3 N O12'
_chemical_formula_weight 1754.42
_chemical_name_common
;
Dianin's compound trichloroacetonitrile clathrate
;
_chemical_name_systematic
;
4-(2,2,4-trimethylchroman-4-yl)phenol--trichloroacetonitrile (6/1)
;
_space_group_IT_number 148
_symmetry_cell_setting trigonal
_symmetry_space_group_name_Hall '-R 3'
_symmetry_space_group_name_H-M 'R -3 :H'
_atom_sites_solution_hydrogens geom
_atom_sites_solution_primary direct
_atom_sites_solution_secondary difmap
_audit_creation_method SHELXL97
_cell_angle_alpha 90.00
_cell_angle_beta 90.00
_cell_angle_gamma 120.00
_cell_formula_units_Z 3
_cell_length_a 26.8141(13)
_cell_length_b 26.8141(13)
_cell_length_c 10.8765(11)
_cell_measurement_reflns_used 4788
_cell_measurement_temperature 100(2)
_cell_measurement_theta_max 28.142
_cell_measurement_theta_min 2.566
_cell_volume 6772.5(8)
_computing_cell_refinement 'SAINT (Bruker, 2002)'
_computing_data_collection 'SMART (Bruker, 2001)'
_computing_data_reduction SAINT
_computing_molecular_graphics 'X-SEED (Barbour, 2001; Atwood & Barbour, 2003)'
_computing_publication_material X-SEED
_computing_structure_refinement 'SHELXL97 (Sheldrick, 1997)'
_computing_structure_solution 'SHELXS97 (Sheldrick, 1997)'
_diffrn_ambient_temperature 100(2)
_diffrn_measured_fraction_theta_full 0.998
_diffrn_measured_fraction_theta_max 0.952
_diffrn_measurement_device_type 'Bruker APEX CCD area-detector'
_diffrn_measurement_method \w
_diffrn_radiation_monochromator graphite
_diffrn_radiation_source 'fine-focus sealed tube'
_diffrn_radiation_type MoK\a
_diffrn_radiation_wavelength 0.71073
_diffrn_reflns_av_R_equivalents 0.0409
_diffrn_reflns_av_sigmaI/netI 0.0385
_diffrn_reflns_limit_h_max 35
_diffrn_reflns_limit_h_min -35
_diffrn_reflns_limit_k_max 35
_diffrn_reflns_limit_k_min -35
_diffrn_reflns_limit_l_max 13
_diffrn_reflns_limit_l_min -7
_diffrn_reflns_number 14334
_diffrn_reflns_theta_full 27.00
_diffrn_reflns_theta_max 28.25
_diffrn_reflns_theta_min 1.52
_diffrn_standards_number 0
_exptl_absorpt_coefficient_mu 0.168
_exptl_absorpt_correction_type none
_exptl_crystal_colour colourless
_exptl_crystal_density_diffrn 1.291
_exptl_crystal_density_method 'not measured'
_exptl_crystal_description Prism
_exptl_crystal_F_000 2802
_exptl_crystal_size_max 0.35
_exptl_crystal_size_mid 0.25
_exptl_crystal_size_min 0.23
_refine_diff_density_max 0.571
_refine_diff_density_min -0.452
_refine_ls_extinction_method none
_refine_ls_goodness_of_fit_ref 1.034
_refine_ls_hydrogen_treatment constr
_refine_ls_matrix_type full
_refine_ls_number_parameters 198
_refine_ls_number_reflns 3553
_refine_ls_number_restraints 3
_refine_ls_restrained_S_all 1.120
_refine_ls_R_factor_all 0.0620
_refine_ls_R_factor_gt 0.0520
_refine_ls_shift/su_max 0.008
_refine_ls_shift/su_mean 0.000
_refine_ls_structure_factor_coef Fsqd
_refine_ls_weighting_details 'calc w = 1/[\s^2^(Fo^2^)+(0.087P)^2^+2.3737P] where P=(Fo^2^+2Fc^2^)/3'
_refine_ls_weighting_scheme calc
_refine_ls_wR_factor_gt 0.1380
_refine_ls_wR_factor_ref 0.1440
_reflns_number_gt 2904
_reflns_number_total 3553
_reflns_threshold_expression I>2\s(I)
_cod_data_source_file hg2106.cif
_cod_data_source_block I
_cod_original_sg_symbol_H-M 'R -3'
_cod_original_formula_sum 'C110 H120 Cl3 N1 O12'
_cod_database_code 2210651
_cod_database_fobs_code 2210651

loop_
_symmetry_equiv_pos_as_xyz
'x, y, z'
'-y, x-y, z'
'-x+y, -x, z'
'x+2/3, y+1/3, z+1/3'
'-y+2/3, x-y+1/3, z+1/3'
'-x+y+2/3, -x+1/3, z+1/3'
'x+1/3, y+2/3, z+2/3'
'-y+1/3, x-y+2/3, z+2/3'
'-x+y+1/3, -x+2/3, z+2/3'
'-x, -y, -z'
'y, -x+y, -z'
'x-y, x, -z'
'-x+2/3, -y+1/3, -z+1/3'
'y+2/3, -x+y+1/3, -z+1/3'
'x-y+2/3, x+1/3, -z+1/3'
'-x+1/3, -y+2/3, -z+2/3'
'y+1/3, -x+y+2/3, -z+2/3'
'x-y+1/3, x+2/3, -z+2/3'

loop_
_atom_site_type_symbol
_atom_site_label
_atom_site_fract_x
_atom_site_fract_y
_atom_site_fract_z
_atom_site_U_iso_or_equiv
_atom_site_adp_type
_atom_site_calc_flag
_atom_site_refinement_flags
_atom_site_occupancy
Cl Cl1 0.06878(4) 0.01762(4) 0.29855(10) 0.0309(3) Uani d P 0.50
O O1 0.11967(5) 0.06545(6) 0.01537(12) 0.0232(3) Uani d . 1
H H1 0.1054 0.0867 0.0026 0.028 Uiso calc R 1
C C2 0.16123(7) 0.08960(7) 0.10582(15) 0.0154(3) Uani d . 1
C C3 0.18886(7) 0.06009(7) 0.14258(15) 0.0153(3) Uani d . 1
H H3 0.1801 0.0249 0.1038 0.018 Uiso calc R 1
C C4 0.22954(7) 0.08226(7) 0.23658(15) 0.0141(3) Uani d . 1
H H4 0.2480 0.0615 0.2613 0.017 Uiso calc R 1
C C5 0.24390(7) 0.13377(7) 0.29533(14) 0.0126(3) Uani d . 1
C C6 0.21608(7) 0.16335(7) 0.25456(15) 0.0147(3) Uani d . 1
H H6 0.2252 0.1989 0.2920 0.018 Uiso calc R 1
C C7 0.17558(7) 0.14184(7) 0.16099(16) 0.0168(4) Uani d . 1
H H7 0.1576 0.1628 0.1346 0.020 Uiso calc R 1
C C8 0.28780(7) 0.15865(6) 0.40194(14) 0.0124(3) Uani d . 1
C C9 0.26046(7) 0.16606(7) 0.52040(15) 0.0135(3) Uani d . 1
H H9A 0.2916 0.1952 0.5729 0.016 Uiso calc R 1
H H9B 0.2351 0.1815 0.4976 0.016 Uiso calc R 1
C C10 0.22552(7) 0.11165(7) 0.59634(15) 0.0138(3) Uani d . 1
O O11 0.26261(5) 0.08818(5) 0.62969(11) 0.0156(3) Uani d . 1
C C12 0.29876(7) 0.08794(7) 0.54117(15) 0.0133(3) Uani d . 1
C C13 0.31315(6) 0.12039(7) 0.43232(15) 0.0129(3) Uani d . 1
C C14 0.35323(7) 0.11775(7) 0.35403(15) 0.0150(3) Uani d . 1
H H14 0.3642 0.1399 0.2807 0.018 Uiso calc R 1
C C15 0.37740(7) 0.08387(7) 0.38004(15) 0.0171(4) Uani d . 1
H H15 0.4042 0.0826 0.3248 0.021 Uiso calc R 1
C C16 0.36209(7) 0.05161(7) 0.48823(17) 0.0173(4) Uani d . 1
H H16 0.3783 0.0281 0.5068 0.021 Uiso calc R 1
C C17 0.32341(7) 0.05395(7) 0.56823(16) 0.0161(4) Uani d . 1
H H17 0.3134 0.0323 0.6423 0.019 Uiso calc R 1
C C18 0.33648(7) 0.21924(7) 0.36509(16) 0.0162(3) Uani d . 1
H H18A 0.3200 0.2437 0.3456 0.024 Uiso calc R 1
H H18B 0.3567 0.2163 0.2928 0.024 Uiso calc R 1
H H18C 0.3637 0.2362 0.4335 0.024 Uiso calc R 1
C C19 0.20914(8) 0.12718(7) 0.71849(15) 0.0179(4) Uani d . 1
H H19A 0.2438 0.1575 0.7588 0.027 Uiso calc R 1
H H19B 0.1910 0.0930 0.7714 0.027 Uiso calc R 1
H H19C 0.1821 0.1410 0.7040 0.027 Uiso calc R 1
C C20 0.17244(7) 0.06424(7) 0.53195(16) 0.0172(4) Uani d . 1
H H20A 0.1838 0.0548 0.4537 0.026 Uiso calc R 1
H H20B 0.1450 0.0776 0.5165 0.026 Uiso calc R 1
H H20C 0.1544 0.0299 0.5843 0.026 Uiso calc R 1
N N1G 0.0000 0.0000 0.6047(2) 0.104(5) Uani d SPD 0.50
C C3G 0.0000 0.0000 0.36163(14) 0.043(3) Uani d SPD 0.50
C C2G 0.0000 0.0000 0.5000 0.0446(15) Uani d SD 1

loop_
_atom_site_aniso_label
_atom_site_aniso_U_11
_atom_site_aniso_U_22
_atom_site_aniso_U_33
_atom_site_aniso_U_12
_atom_site_aniso_U_13
_atom_site_aniso_U_23
Cl1 0.0195(4) 0.0383(5) 0.0358(6) 0.0150(4) 0.0031(4) 0.0046(4)
O1 0.0191(6) 0.0293(7) 0.0194(6) 0.0108(5) -0.0069(5) -0.0011(5)
C2 0.0141(8) 0.0194(8) 0.0115(8) 0.0074(6) 0.0003(6) 0.0010(6)
C3 0.0165(8) 0.0135(7) 0.0143(8) 0.0064(6) 0.0018(6) 0.0001(6)
C4 0.0144(7) 0.0142(8) 0.0151(8) 0.0083(6) 0.0015(6) 0.0017(6)
C5 0.0115(7) 0.0137(7) 0.0119(8) 0.0058(6) 0.0019(6) 0.0022(6)
C6 0.0175(8) 0.0146(7) 0.0137(8) 0.0093(6) 0.0019(6) 0.0001(6)
C7 0.0177(8) 0.0208(8) 0.0168(8) 0.0133(7) 0.0006(7) 0.0021(7)
C8 0.0127(7) 0.0123(7) 0.0124(8) 0.0064(6) 0.0000(6) 0.0000(6)
C9 0.0140(7) 0.0118(7) 0.0146(8) 0.0063(6) -0.0003(6) -0.0011(6)
C10 0.0132(7) 0.0147(8) 0.0149(8) 0.0081(6) 0.0004(6) 0.0008(6)
O11 0.0160(6) 0.0184(6) 0.0153(6) 0.0108(5) 0.0027(5) 0.0043(5)
C12 0.0109(7) 0.0122(7) 0.0144(8) 0.0039(6) -0.0018(6) -0.0023(6)
C13 0.0119(7) 0.0118(7) 0.0144(8) 0.0054(6) -0.0026(6) -0.0028(6)
C14 0.0145(8) 0.0152(8) 0.0147(8) 0.0071(6) -0.0011(6) -0.0015(6)
C15 0.0154(8) 0.0187(8) 0.0188(9) 0.0096(7) -0.0017(6) -0.0048(7)
C16 0.0152(8) 0.0144(8) 0.0246(9) 0.0093(6) -0.0054(7) -0.0034(7)
C17 0.0156(8) 0.0125(7) 0.0183(8) 0.0057(6) -0.0029(6) 0.0013(6)
C18 0.0150(8) 0.0133(7) 0.0190(8) 0.0061(6) 0.0018(6) 0.0021(6)
C19 0.0203(8) 0.0187(8) 0.0144(8) 0.0096(7) 0.0022(7) -0.0004(6)
C20 0.0152(8) 0.0154(8) 0.0188(8) 0.0061(6) 0.0005(6) 0.0005(6)
N1G 0.084(8) 0.084(8) 0.144(13) 0.042(4) 0.000 0.000
C3G 0.015(3) 0.015(3) 0.101(8) 0.0075(14) 0.000 0.000
C2G 0.034(2) 0.034(2) 0.065(5) 0.0171(10) 0.000 0.000

loop_
_atom_type_symbol
_atom_type_description
_atom_type_scat_dispersion_real
_atom_type_scat_dispersion_imag
_atom_type_scat_source
C C 0.0033 0.0016 'International Tables Vol C Tables 4.2.6.8 and 6.1.1.4'
H H 0.0000 0.0000 'International Tables Vol C Tables 4.2.6.8 and 6.1.1.4'
O O 0.0106 0.0060 'International Tables Vol C Tables 4.2.6.8 and 6.1.1.4'
S S 0.1246 0.1234 'International Tables Vol C Tables 4.2.6.8 and 6.1.1.4'

loop_
_geom_angle_atom_site_label_1
_geom_angle_atom_site_label_2
_geom_angle_atom_site_label_3
_geom_angle
C2 O1 H1 109.5
O1 C2 C3 118.31(15)
O1 C2 C7 122.14(15)
C3 C2 C7 119.55(15)
C2 C3 C4 119.75(15)
C2 C3 H3 120.1
C4 C3 H3 120.1
C5 C4 C3 122.01(14)
C5 C4 H4 119.0
C3 C4 H4 119.0
C4 C5 C6 117.02(14)
C4 C5 C8 123.12(14)
C6 C5 C8 119.85(14)
C7 C6 C5 121.57(15)
C7 C6 H6 119.2
C5 C6 H6 119.2
C6 C7 C2 120.06(15)
C6 C7 H7 120.0
C2 C7 H7 120.0
C13 C8 C18 109.74(13)
C13 C8 C9 107.83(13)
C18 C8 C9 106.70(12)
C13 C8 C5 111.83(12)
C18 C8 C5 108.67(13)
C9 C8 C5 111.93(12)
C10 C9 C8 115.69(13)
C10 C9 H9A 108.4
C8 C9 H9A 108.4
C10 C9 H9B 108.4
C8 C9 H9B 108.4
H9A C9 H9B 107.4
O11 C10 C19 104.62(13)
O11 C10 C9 108.74(12)
C19 C10 C9 109.56(13)
O11 C10 C20 107.88(13)
C19 C10 C20 110.65(13)
C9 C10 C20 114.85(13)
C12 O11 C10 117.57(12)
O11 C12 C17 114.94(14)
O11 C12 C13 124.48(14)
C17 C12 C13 120.54(15)
C14 C13 C12 117.48(14)
C14 C13 C8 120.94(14)
C12 C13 C8 121.54(14)
C15 C14 C13 122.15(15)
C15 C14 H14 118.9
C13 C14 H14 118.9
C14 C15 C16 119.36(15)
C14 C15 H15 120.3
C16 C15 H15 120.3
C17 C16 C15 119.92(15)
C17 C16 H16 120.0
C15 C16 H16 120.0
C16 C17 C12 120.54(16)
C16 C17 H17 119.7
C12 C17 H17 119.7
C8 C18 H18A 109.5
C8 C18 H18B 109.5
H18A C18 H18B 109.5
C8 C18 H18C 109.5
H18A C18 H18C 109.5
H18B C18 H18C 109.5
C10 C19 H19A 109.5
C10 C19 H19B 109.5
H19A C19 H19B 109.5
C10 C19 H19C 109.5
H19A C19 H19C 109.5
H19B C19 H19C 109.5
C10 C20 H20A 109.5
C10 C20 H20B 109.5
H20A C20 H20B 109.5
C10 C20 H20C 109.5
H20A C20 H20C 109.5
H20B C20 H20C 109.5
C2G C3G Cl1 112.46(6)
N1G C2G C3G 180.0000(10)

loop_
_geom_bond_atom_site_label_1
_geom_bond_atom_site_label_2
_geom_bond_distance
Cl1 C3G 1.7954(11)
O1 C2 1.381(2)
O1 H1 0.8400
C2 C3 1.386(2)
C2 C7 1.390(2)
C3 C4 1.393(2)
C3 H3 0.9500
C4 C5 1.390(2)
C4 H4 0.9500
C5 C6 1.405(2)
C5 C8 1.546(2)
C6 C7 1.386(2)
C6 H6 0.9500
C7 H7 0.9500
C8 C13 1.524(2)
C8 C18 1.544(2)
C8 C9 1.544(2)
C9 C10 1.524(2)
C9 H9A 0.9900
C9 H9B 0.9900
C10 O11 1.4639(18)
C10 C19 1.521(2)
C10 C20 1.524(2)
O11 C12 1.3685(19)
C12 C17 1.399(2)
C12 C13 1.404(2)
C13 C14 1.400(2)
C14 C15 1.384(2)
C14 H14 0.9500
C15 C16 1.395(2)
C15 H15 0.9500
C16 C17 1.379(2)
C16 H16 0.9500
C17 H17 0.9500
C18 H18A 0.9800
C18 H18B 0.9800
C18 H18C 0.9800
C19 H19A 0.9800
C19 H19B 0.9800
C19 H19C 0.9800
C20 H20A 0.9800
C20 H20B 0.9800
C20 H20C 0.9800
N1G C2G 1.139(2)
C3G C2G 1.5050(16)

loop_
_geom_hbond_atom_site_label_D
_geom_hbond_atom_site_label_H
_geom_hbond_atom_site_label_A
_geom_hbond_site_symmetry_A
_geom_hbond_distance_DH
_geom_hbond_distance_HA
_geom_hbond_distance_DA
_geom_hbond_angle_DHA
O1 H1 O1 12_555 0.84 1.981 2.803(3) 166

loop_
_geom_torsion_atom_site_label_1
_geom_torsion_atom_site_label_2
_geom_torsion_atom_site_label_3
_geom_torsion_atom_site_label_4
_geom_torsion
O1 C2 C3 C4 -177.75(14)
C7 C2 C3 C4 1.7(2)
C2 C3 C4 C5 -0.4(2)
C3 C4 C5 C6 -0.9(2)
C3 C4 C5 C8 178.51(14)
C4 C5 C6 C7 0.8(2)
C8 C5 C6 C7 -178.63(14)
C5 C6 C7 C2 0.6(2)
O1 C2 C7 C6 177.63(15)
C3 C2 C7 C6 -1.8(2)
C4 C5 C8 C13 0.6(2)
C6 C5 C8 C13 -179.97(14)
C4 C5 C8 C18 121.95(16)
C6 C5 C8 C18 -58.67(18)
C4 C5 C8 C9 -120.48(16)
C6 C5 C8 C9 58.91(18)
C13 C8 C9 C10 -43.01(17)
C18 C8 C9 C10 -160.85(13)
C5 C8 C9 C10 80.40(17)
C8 C9 C10 O11 57.67(17)
C8 C9 C10 C19 171.46(13)
C8 C9 C10 C20 -63.29(18)
C19 C10 O11 C12 -159.03(13)
C9 C10 O11 C12 -42.04(17)
C20 C10 O11 C12 83.12(16)
C10 O11 C12 C17 -166.35(13)
C10 O11 C12 C13 16.1(2)
O11 C12 C13 C14 176.65(14)
C17 C12 C13 C14 -0.8(2)
O11 C12 C13 C8 -1.4(2)
C17 C12 C13 C8 -178.79(14)
C18 C8 C13 C14 -47.56(19)
C9 C8 C13 C14 -163.42(14)
C5 C8 C13 C14 73.12(18)
C18 C8 C13 C12 130.41(15)
C9 C8 C13 C12 14.56(19)
C5 C8 C13 C12 -108.91(16)
C12 C13 C14 C15 1.2(2)
C8 C13 C14 C15 179.28(14)
C13 C14 C15 C16 -0.7(2)
C14 C15 C16 C17 -0.3(2)
C15 C16 C17 C12 0.8(2)
O11 C12 C17 C16 -177.85(14)
C13 C12 C17 C16 -0.2(2)
